data_4134311
loop_
_publ_author_name
'Zhong, Hongyu'
'Shevlin, Michael'
'Chirik, Paul J.'

_publ_section_title
;
 Cobalt-Catalyzed Asymmetric Hydrogenation of \a, \b-Unsaturated
 Carboxylic Acids by Homolytic H2 Cleavage.
;
_journal_name_full 'Journal of the American Chemical Society'
_journal_paper_doi 10.1021/jacs.9b13876
_journal_year 2020
_chemical_absolute_configuration rm
_chemical_formula_sum 'C26 H46 Co O4 P2'
_chemical_formula_weight 543.50
_space_group_crystal_system orthorhombic
_space_group_IT_number 19
_space_group_name_Hall 'P 2ac 2ab'
_space_group_name_H-M_alt 'P 21 21 21'
_atom_sites_solution_hydrogens geom
_audit_creation_method SHELXL-2018/3
_audit_update_record
;
2019-07-14 # Formatted by publCIF

;
_cell_angle_alpha 90
_cell_angle_beta 90
_cell_angle_gamma 90
_cell_formula_units_Z 8
_cell_length_a 10.4017(4)
_cell_length_b 16.9632(5)
_cell_length_c 33.2921(10)
_cell_measurement_reflns_used 9917
_cell_measurement_temperature 100(2)
_cell_measurement_theta_max 28.72
_cell_measurement_theta_min 2.38
_cell_volume 5874.3(3)
_computing_cell_refinement 'Bruker SAINT'
_computing_data_collection 'Bruker APEX3'
_computing_data_reduction 'Bruker SAINT'
_computing_molecular_graphics 'ORTEP3 (Farraguia, 1994)'
_computing_structure_refinement 'SHELXL-2018/3 (Sheldrick, 2018)'
_computing_structure_solution 'SHELXT 2014/5 (Sheldrick, 2014)'
_diffrn_ambient_temperature 100(2)
_diffrn_measured_fraction_theta_full 0.993
_diffrn_measured_fraction_theta_max 0.981
_diffrn_measurement_device_type 'Bruker D8 Venture Photon 100 CMOS'
_diffrn_measurement_method 'phi and omega scans'
_diffrn_radiation_source 'I\mS microfocus source'
_diffrn_radiation_type MoK\a
_diffrn_radiation_wavelength 0.71073
_diffrn_reflns_av_R_equivalents 0.0386
_diffrn_reflns_av_unetI/netI 0.0596
_diffrn_reflns_Laue_measured_fraction_full 0.993
_diffrn_reflns_Laue_measured_fraction_max 0.981
_diffrn_reflns_limit_h_max 12
_diffrn_reflns_limit_h_min -14
_diffrn_reflns_limit_k_max 21
_diffrn_reflns_limit_k_min -22
_diffrn_reflns_limit_l_max 44
_diffrn_reflns_limit_l_min -41
_diffrn_reflns_number 46300
_diffrn_reflns_point_group_measured_fraction_full 0.968
_diffrn_reflns_point_group_measured_fraction_max 0.930
_diffrn_reflns_theta_full 25.242
_diffrn_reflns_theta_max 28.726
_diffrn_reflns_theta_min 2.051
_exptl_absorpt_coefficient_mu 0.720
_exptl_absorpt_correction_T_max 0.7458
_exptl_absorpt_correction_T_min 0.6755
_exptl_absorpt_correction_type multi-scan
_exptl_absorpt_process_details 'TWINABS BRUKER AXS'
_exptl_crystal_colour 'dark brown'
_exptl_crystal_density_diffrn 1.229
_exptl_crystal_description block
_exptl_crystal_F_000 2328
_exptl_crystal_size_max 0.270
_exptl_crystal_size_mid 0.182
_exptl_crystal_size_min 0.182
_refine_diff_density_max 0.833
_refine_diff_density_min -0.877
_refine_diff_density_rms 0.237
_refine_ls_abs_structure_details
;
 Flack x determined using 4375 quotients [(I+)-(I-)]/[(I+)+(I-)]
 (Parsons, Flack and Wagner, Acta Cryst. B69 (2013) 249-259).
;
_refine_ls_abs_structure_Flack 0.010(4)
_refine_ls_extinction_method none
_refine_ls_goodness_of_fit_ref 1.128
_refine_ls_hydrogen_treatment constr
_refine_ls_matrix_type full
_refine_ls_number_parameters 595
_refine_ls_number_reflns 14138
_refine_ls_number_restraints 0
_refine_ls_restrained_S_all 1.128
_refine_ls_R_factor_all 0.0563
_refine_ls_R_factor_gt 0.0416
_refine_ls_shift/su_max 0.001
_refine_ls_shift/su_mean 0.000
_refine_ls_structure_factor_coef Fsqd
_refine_ls_weighting_details 'w=1/[\s^2^(Fo^2^)+(0.0469P)^2^] where P=(Fo^2^+2Fc^2^)/3'
_refine_ls_weighting_scheme calc
_refine_ls_wR_factor_gt 0.0813
_refine_ls_wR_factor_ref 0.0958
_reflns_Friedel_coverage 0.724
_reflns_Friedel_fraction_full 0.936
_reflns_Friedel_fraction_max 0.868
_reflns_number_gt 12233
_reflns_number_total 14138
_reflns_threshold_expression 'I > 2\s(I)'
_cod_data_source_file ja9b13876_si_002.cif
_cod_data_source_block BenzPCoOPiv2
_cod_database_code 4134311
_publcif_datablock.id {cb274942-df0d-4ff3-91ac-b91d6a49b4a3}

_shelx_shelxl_version_number 2018/3
_shelx_space_group_comment
;
The symmetry employed for this shelxl refinement is uniquely defined
by the following loop, which should always be used as a source of
symmetry information in preference to the above space-group names.
They are only intended as comments.
;
_exptl_absorpt_special_details
;
Collected, solved and refined by Hongyu Zhong
;
_publcif_info_exptl_table_max_cols 4
_publcif_info_exptl_table_use_headnotes n
_publcif_funding_html
;
;

loop_
_space_group_symop_operation_xyz
'x, y, z'
'-x+1/2, -y, z+1/2'
'-x, y+1/2, -z+1/2'
'x+1/2, -y+1/2, -z'

loop_
_atom_site_label
_atom_site_type_symbol
_atom_site_fract_x
_atom_site_fract_y
_atom_site_fract_z
_atom_site_U_iso_or_equiv
_atom_site_adp_type
_atom_site_occupancy
_atom_site_site_symmetry_order
_atom_site_calc_flag
_atom_site_refinement_flags_posn
_atom_site_refinement_flags_adp
_atom_site_refinement_flags_occupancy
_atom_site_disorder_assembly
_atom_site_disorder_group
C1 C 0.5859(4) 0.7811(2) 0.57180(11) 0.0227(9) Uani 1 1 d . . . . .
H1A H 0.589217 0.799847 0.598984 0.034 Uiso 1 1 calc R U . . .
H1B H 0.642672 0.811942 0.555390 0.034 Uiso 1 1 calc R U . . .
H1C H 0.499641 0.785678 0.561809 0.034 Uiso 1 1 calc R U . . .
C2 C 0.8114(4) 0.6772(2) 0.58158(11) 0.0202(8) Uani 1 1 d . . . . .
C3 C 0.8887(4) 0.7394(3) 0.55854(12) 0.0352(11) Uani 1 1 d . . . . .
H3A H 0.855456 0.790903 0.564542 0.053 Uiso 1 1 calc R U . . .
H3B H 0.977345 0.736673 0.566416 0.053 Uiso 1 1 calc R U . . .
H3C H 0.881634 0.729711 0.530215 0.053 Uiso 1 1 calc R U . . .
C4 C 0.8247(4) 0.6935(3) 0.62691(11) 0.0258(9) Uani 1 1 d . . . . .
H4A H 0.791527 0.744984 0.632867 0.039 Uiso 1 1 calc R U . . .
H4B H 0.777172 0.654636 0.641699 0.039 Uiso 1 1 calc R U . . .
H4C H 0.913748 0.690994 0.634400 0.039 Uiso 1 1 calc R U . . .
C5 C 0.8641(4) 0.5955(3) 0.57207(11) 0.0264(9) Uani 1 1 d . . . . .
H5A H 0.815633 0.556568 0.586520 0.040 Uiso 1 1 calc R U . . .
H5B H 0.857022 0.585761 0.543755 0.040 Uiso 1 1 calc R U . . .
H5C H 0.952733 0.592724 0.579956 0.040 Uiso 1 1 calc R U . . .
C6 C 0.6252(3) 0.6497(2) 0.51775(10) 0.0147(7) Uani 1 1 d . . . . .
C7 C 0.6779(4) 0.6938(2) 0.48637(10) 0.0190(8) Uani 1 1 d . . . . .
H7 H 0.710462 0.743971 0.491303 0.023 Uiso 1 1 calc R U . . .
C8 C 0.6814(4) 0.6628(2) 0.44786(11) 0.0229(9) Uani 1 1 d . . . . .
H8 H 0.716153 0.692232 0.426941 0.028 Uiso 1 1 calc R U . . .
C9 C 0.6334(4) 0.5882(3) 0.44050(11) 0.0257(9) Uani 1 1 d . . . . .
H9 H 0.638649 0.566833 0.414823 0.031 Uiso 1 1 calc R U . . .
C10 C 0.5776(4) 0.5452(2) 0.47129(11) 0.0233(9) Uani 1 1 d . . . . .
H10 H 0.543438 0.495564 0.466009 0.028 Uiso 1 1 calc R U . . .
C11 C 0.5722(3) 0.5758(2) 0.51013(10) 0.0171(8) Uani 1 1 d . . . . .
C12 C 0.5592(4) 0.4279(2) 0.55365(12) 0.0260(9) Uani 1 1 d . . . . .
H12A H 0.523165 0.399265 0.575814 0.039 Uiso 1 1 calc R U . . .
H12B H 0.536555 0.402279 0.528937 0.039 Uiso 1 1 calc R U . . .
H12C H 0.651092 0.429443 0.556234 0.039 Uiso 1 1 calc R U . . .
C13 C 0.3220(4) 0.5180(2) 0.54093(11) 0.0204(8) Uani 1 1 d . . . . .
C14 C 0.2952(4) 0.4573(3) 0.50766(13) 0.0325(10) Uani 1 1 d . . . . .
H14A H 0.340216 0.472354 0.483678 0.049 Uiso 1 1 calc R U . . .
H14B H 0.324104 0.406289 0.516218 0.049 Uiso 1 1 calc R U . . .
H14C H 0.204561 0.455509 0.502313 0.049 Uiso 1 1 calc R U . . .
C15 C 0.2504(4) 0.4940(3) 0.57896(12) 0.0270(9) Uani 1 1 d . . . . .
H15A H 0.280037 0.443186 0.587664 0.040 Uiso 1 1 calc R U . . .
H15B H 0.266108 0.532130 0.599687 0.040 Uiso 1 1 calc R U . . .
H15C H 0.159836 0.491500 0.573490 0.040 Uiso 1 1 calc R U . . .
C16 C 0.2735(4) 0.5994(2) 0.52735(11) 0.0243(9) Uani 1 1 d . . . . .
H16A H 0.318141 0.615008 0.503391 0.036 Uiso 1 1 calc R U . . .
H16B H 0.182939 0.596690 0.521987 0.036 Uiso 1 1 calc R U . . .
H16C H 0.289212 0.637320 0.548184 0.036 Uiso 1 1 calc R U . . .
C17 C 0.5765(3) 0.4869(2) 0.65408(10) 0.0151(7) Uani 1 1 d . . . . .
C18 C 0.5873(3) 0.4178(2) 0.68322(11) 0.0169(8) Uani 1 1 d . . . . .
C19 C 0.7256(4) 0.4066(2) 0.69768(12) 0.0278(9) Uani 1 1 d . . . . .
H19A H 0.729376 0.362850 0.715917 0.042 Uiso 1 1 calc R U . . .
H19B H 0.780384 0.396490 0.675057 0.042 Uiso 1 1 calc R U . . .
H19C H 0.753918 0.453554 0.711161 0.042 Uiso 1 1 calc R U . . .
C20 C 0.5440(4) 0.3432(2) 0.66087(11) 0.0231(8) Uani 1 1 d . . . . .
H20A H 0.457179 0.349909 0.651707 0.035 Uiso 1 1 calc R U . . .
H20B H 0.599360 0.334380 0.638241 0.035 Uiso 1 1 calc R U . . .
H20C H 0.548390 0.298820 0.678681 0.035 Uiso 1 1 calc R U . . .
C21 C 0.4992(4) 0.4325(2) 0.71924(10) 0.0217(8) Uani 1 1 d . . . . .
H21A H 0.412427 0.439450 0.710047 0.033 Uiso 1 1 calc R U . . .
H21B H 0.502995 0.388140 0.737123 0.033 Uiso 1 1 calc R U . . .
H21C H 0.526735 0.479071 0.733161 0.033 Uiso 1 1 calc R U . . .
C22 C 0.4123(3) 0.6947(2) 0.64817(10) 0.0154(8) Uani 1 1 d . . . . .
C23 C 0.3498(4) 0.7519(2) 0.67809(11) 0.0192(8) Uani 1 1 d . . . . .
C24 C 0.3834(4) 0.7263(3) 0.72061(11) 0.0282(10) Uani 1 1 d . . . . .
H24A H 0.475110 0.725092 0.723666 0.042 Uiso 1 1 calc R U . . .
H24B H 0.347307 0.763051 0.739439 0.042 Uiso 1 1 calc R U . . .
H24C H 0.348864 0.674750 0.725552 0.042 Uiso 1 1 calc R U . . .
C25 C 0.2048(4) 0.7545(3) 0.67219(12) 0.0294(10) Uani 1 1 d . . . . .
H25A H 0.185786 0.770701 0.645211 0.044 Uiso 1 1 calc R U . . .
H25B H 0.169346 0.703048 0.676876 0.044 Uiso 1 1 calc R U . . .
H25C H 0.167789 0.791348 0.690763 0.044 Uiso 1 1 calc R U . . .
C26 C 0.4062(5) 0.8338(2) 0.66977(14) 0.0384(12) Uani 1 1 d . . . . .
H26A H 0.497692 0.832429 0.673465 0.058 Uiso 1 1 calc R U . . .
H26B H 0.387000 0.849026 0.642647 0.058 Uiso 1 1 calc R U . . .
H26C H 0.369167 0.871366 0.687998 0.058 Uiso 1 1 calc R U . . .
C27 C 0.7925(4) 0.4001(2) 0.28168(11) 0.0240(9) Uani 1 1 d . . . . .
H27A H 0.851472 0.374479 0.299641 0.036 Uiso 1 1 calc R U . . .
H27B H 0.819868 0.391875 0.254461 0.036 Uiso 1 1 calc R U . . .
H27C H 0.790660 0.455528 0.287357 0.036 Uiso 1 1 calc R U . . .
C28 C 0.6393(4) 0.2557(2) 0.26893(11) 0.0194(8) Uani 1 1 d . . . . .
C29 C 0.6944(4) 0.2518(3) 0.22636(12) 0.0322(10) Uani 1 1 d . . . . .
H29A H 0.641224 0.282097 0.208541 0.048 Uiso 1 1 calc R U . . .
H29B H 0.780008 0.272934 0.226298 0.048 Uiso 1 1 calc R U . . .
H29C H 0.696495 0.197951 0.217534 0.048 Uiso 1 1 calc R U . . .
C30 C 0.7231(4) 0.2077(2) 0.29766(13) 0.0321(10) Uani 1 1 d . . . . .
H30A H 0.687906 0.210445 0.324271 0.048 Uiso 1 1 calc R U . . .
H30B H 0.725311 0.153717 0.288983 0.048 Uiso 1 1 calc R U . . .
H30C H 0.808823 0.228700 0.297747 0.048 Uiso 1 1 calc R U . . .
C31 C 0.5022(4) 0.2222(2) 0.26900(11) 0.0228(9) Uani 1 1 d . . . . .
H31A H 0.467635 0.224664 0.295705 0.034 Uiso 1 1 calc R U . . .
H31B H 0.449203 0.252634 0.251196 0.034 Uiso 1 1 calc R U . . .
H31C H 0.504054 0.168364 0.260139 0.034 Uiso 1 1 calc R U . . .
C32 C 0.5288(3) 0.4112(2) 0.25323(10) 0.0154(7) Uani 1 1 d . . . . .
C33 C 0.5600(4) 0.4282(2) 0.21320(10) 0.0205(8) Uani 1 1 d . . . . .
H33 H 0.642692 0.418813 0.203719 0.025 Uiso 1 1 calc R U . . .
C34 C 0.4668(4) 0.4591(2) 0.18772(10) 0.0252(9) Uani 1 1 d . . . . .
H34 H 0.488152 0.471558 0.161357 0.030 Uiso 1 1 calc R U . . .
C35 C 0.3422(4) 0.4714(2) 0.20128(11) 0.0250(9) Uani 1 1 d . . . . .
H35 H 0.279256 0.489394 0.183701 0.030 Uiso 1 1 calc R U . . .
C36 C 0.3122(4) 0.4568(2) 0.24116(11) 0.0202(8) Uani 1 1 d . . . . .
H36 H 0.229012 0.465616 0.250376 0.024 Uiso 1 1 calc R U . . .
C37 C 0.4060(4) 0.4288(2) 0.26759(10) 0.0159(8) Uani 1 1 d . . . . .
C38 C 0.2367(3) 0.3595(2) 0.32716(12) 0.0234(8) Uani 1 1 d . . . . .
H38A H 0.219697 0.350502 0.355124 0.035 Uiso 1 1 calc R U . . .
H38B H 0.166785 0.388483 0.315507 0.035 Uiso 1 1 calc R U . . .
H38C H 0.245658 0.309818 0.313629 0.035 Uiso 1 1 calc R U . . .
C39 C 0.3508(4) 0.5172(2) 0.34182(10) 0.0162(8) Uani 1 1 d . . . . .
C40 C 0.4655(4) 0.5693(2) 0.33080(11) 0.0219(8) Uani 1 1 d . . . . .
H40A H 0.542940 0.546285 0.341199 0.033 Uiso 1 1 calc R U . . .
H40B H 0.471576 0.573499 0.302110 0.033 Uiso 1 1 calc R U . . .
H40C H 0.453840 0.620797 0.342183 0.033 Uiso 1 1 calc R U . . .
C41 C 0.3405(4) 0.5098(2) 0.38771(11) 0.0238(9) Uani 1 1 d . . . . .
H41A H 0.268353 0.477049 0.394421 0.036 Uiso 1 1 calc R U . . .
H41B H 0.417791 0.486619 0.398111 0.036 Uiso 1 1 calc R U . . .
H41C H 0.328803 0.561172 0.399260 0.036 Uiso 1 1 calc R U . . .
C42 C 0.2258(4) 0.5527(2) 0.32555(11) 0.0221(8) Uani 1 1 d . . . . .
H42A H 0.154894 0.519296 0.332703 0.033 Uiso 1 1 calc R U . . .
H42B H 0.213287 0.604093 0.336909 0.033 Uiso 1 1 calc R U . . .
H42C H 0.231023 0.556796 0.296836 0.033 Uiso 1 1 calc R U . . .
C43 C 0.4575(3) 0.2743(2) 0.39842(10) 0.0175(8) Uani 1 1 d . . . . .
C44 C 0.4226(4) 0.2254(2) 0.43508(10) 0.0191(8) Uani 1 1 d . . . . .
C45 C 0.4196(4) 0.1378(2) 0.42465(12) 0.0265(9) Uani 1 1 d . . . . .
H45A H 0.397371 0.107957 0.448140 0.040 Uiso 1 1 calc R U . . .
H45B H 0.356724 0.128728 0.404048 0.040 Uiso 1 1 calc R U . . .
H45C H 0.502704 0.121711 0.415198 0.040 Uiso 1 1 calc R U . . .
C46 C 0.5234(5) 0.2405(3) 0.46747(12) 0.0407(12) Uani 1 1 d . . . . .
H46A H 0.503088 0.210084 0.490945 0.061 Uiso 1 1 calc R U . . .
H46B H 0.606607 0.225419 0.457626 0.061 Uiso 1 1 calc R U . . .
H46C H 0.523995 0.295518 0.474221 0.061 Uiso 1 1 calc R U . . .
C47 C 0.2891(4) 0.2517(2) 0.44926(12) 0.0283(9) Uani 1 1 d . . . . .
H47A H 0.264606 0.221609 0.472461 0.042 Uiso 1 1 calc R U . . .
H47B H 0.291333 0.306659 0.456040 0.042 Uiso 1 1 calc R U . . .
H47C H 0.227740 0.243222 0.428151 0.042 Uiso 1 1 calc R U . . .
C48 C 0.7563(3) 0.3947(2) 0.38401(10) 0.0171(8) Uani 1 1 d . . . . .
C49 C 0.8769(4) 0.4006(3) 0.41008(11) 0.0225(8) Uani 1 1 d . . . . .
C50 C 0.9630(5) 0.3296(3) 0.40290(14) 0.0485(14) Uani 1 1 d . . . . .
H50A H 0.916523 0.282194 0.409002 0.073 Uiso 1 1 calc R U . . .
H50B H 0.989519 0.328636 0.375280 0.073 Uiso 1 1 calc R U . . .
H50C H 1.037401 0.333103 0.419871 0.073 Uiso 1 1 calc R U . . .
C51 C 0.9467(5) 0.4763(3) 0.40079(15) 0.0479(13) Uani 1 1 d . . . . .
H51A H 0.890505 0.520226 0.405539 0.072 Uiso 1 1 calc R U . . .
H51B H 1.021031 0.480721 0.417747 0.072 Uiso 1 1 calc R U . . .
H51C H 0.973149 0.476254 0.373157 0.072 Uiso 1 1 calc R U . . .
C52 C 0.8340(4) 0.4017(3) 0.45401(11) 0.0294(10) Uani 1 1 d . . . . .
H52A H 0.789470 0.353610 0.460131 0.044 Uiso 1 1 calc R U . . .
H52B H 0.908041 0.406462 0.471073 0.044 Uiso 1 1 calc R U . . .
H52C H 0.777724 0.445683 0.458417 0.044 Uiso 1 1 calc R U . . .
Co1 Co 0.52915(4) 0.59674(3) 0.60762(2) 0.01218(11) Uani 1 1 d . . . . .
Co2 Co 0.55380(4) 0.36273(3) 0.34844(2) 0.01297(11) Uani 1 1 d . . . . .
O1 O 0.6752(2) 0.51892(15) 0.63925(7) 0.0199(6) Uani 1 1 d . . . . .
O2 O 0.4651(2) 0.51011(14) 0.64377(7) 0.0176(5) Uani 1 1 d . . . . .
O3 O 0.5259(2) 0.67061(14) 0.65479(7) 0.0171(5) Uani 1 1 d . . . . .
O4 O 0.3528(2) 0.67316(15) 0.61692(7) 0.0200(6) Uani 1 1 d . . . . .
O5 O 0.4714(3) 0.24381(14) 0.36449(7) 0.0205(6) Uani 1 1 d . . . . .
O6 O 0.4755(2) 0.34848(14) 0.40304(7) 0.0182(5) Uani 1 1 d . . . . .
O7 O 0.7188(2) 0.32667(15) 0.37279(7) 0.0191(6) Uani 1 1 d . . . . .
O8 O 0.6929(2) 0.45493(15) 0.37471(7) 0.0204(6) Uani 1 1 d . . . . .
P1 P 0.63547(9) 0.67816(5) 0.57032(3) 0.01355(19) Uani 1 1 d . . . . .
P2 P 0.49640(9) 0.52782(5) 0.55356(3) 0.0148(2) Uani 1 1 d . . . . .
P3 P 0.63226(9) 0.35882(6) 0.28851(3) 0.01368(19) Uani 1 1 d . . . . .
P4 P 0.38467(9) 0.41576(5) 0.32187(3) 0.01288(19) Uani 1 1 d . . . . .

loop_
_atom_site_aniso_label
_atom_site_aniso_U_11
_atom_site_aniso_U_22
_atom_site_aniso_U_33
_atom_site_aniso_U_23
_atom_site_aniso_U_13
_atom_site_aniso_U_12
C1 0.035(2) 0.0145(18) 0.0182(18) 0.0002(17) 0.0072(17) -0.0010(17)
C2 0.0169(18) 0.029(2) 0.0148(17) 0.0045(17) -0.0020(14) -0.0081(17)
C3 0.026(2) 0.051(3) 0.029(2) 0.016(2) -0.0062(18) -0.019(2)
C4 0.027(2) 0.033(2) 0.0177(18) 0.0029(18) -0.0059(16) -0.0084(19)
C5 0.0160(18) 0.042(2) 0.0217(18) 0.004(2) 0.0009(15) 0.0037(19)
C6 0.0136(17) 0.0192(19) 0.0112(15) -0.0007(15) -0.0022(13) 0.0039(15)
C7 0.0199(19) 0.022(2) 0.0149(17) 0.0018(16) -0.0018(15) 0.0049(16)
C8 0.0185(19) 0.038(2) 0.0120(17) 0.0034(18) 0.0009(15) 0.0109(18)
C9 0.024(2) 0.041(3) 0.0126(17) -0.0054(19) -0.0004(15) 0.013(2)
C10 0.023(2) 0.024(2) 0.0224(19) -0.0090(18) -0.0053(16) 0.0051(17)
C11 0.0141(17) 0.023(2) 0.0140(16) -0.0009(16) -0.0030(14) 0.0081(16)
C12 0.033(2) 0.0167(19) 0.028(2) -0.0041(17) -0.0069(18) 0.0083(18)
C13 0.0186(19) 0.019(2) 0.0241(19) -0.0009(17) -0.0058(16) -0.0027(16)
C14 0.030(2) 0.032(2) 0.035(2) -0.010(2) -0.010(2) -0.006(2)
C15 0.019(2) 0.030(2) 0.032(2) 0.005(2) -0.0040(17) -0.0065(18)
C16 0.0197(19) 0.028(2) 0.0254(19) 0.0011(19) -0.0056(16) 0.0010(18)
C17 0.0152(18) 0.0130(17) 0.0170(17) -0.0013(16) 0.0007(15) 0.0013(14)
C18 0.0161(18) 0.0137(18) 0.0208(18) 0.0035(16) 0.0014(14) -0.0004(15)
C19 0.020(2) 0.027(2) 0.036(2) 0.017(2) -0.0019(17) -0.0017(19)
C20 0.030(2) 0.0148(18) 0.0247(19) 0.0031(16) 0.0058(17) -0.0009(17)
C21 0.023(2) 0.0223(19) 0.0195(18) 0.0045(16) 0.0024(15) -0.0009(17)
C22 0.0203(18) 0.0126(18) 0.0133(16) 0.0033(15) 0.0036(14) -0.0050(15)
C23 0.024(2) 0.0162(19) 0.0179(18) -0.0025(16) 0.0068(15) 0.0001(16)
C24 0.036(2) 0.031(2) 0.0170(18) -0.0060(18) 0.0065(18) -0.002(2)
C25 0.029(2) 0.037(3) 0.022(2) -0.001(2) 0.0089(18) 0.012(2)
C26 0.056(3) 0.019(2) 0.041(3) -0.006(2) 0.023(2) -0.007(2)
C27 0.0185(19) 0.029(2) 0.0245(19) -0.0022(19) 0.0016(16) -0.0056(18)
C28 0.0212(19) 0.0162(19) 0.0206(18) -0.0027(17) 0.0034(16) 0.0056(16)
C29 0.039(3) 0.028(2) 0.030(2) -0.008(2) 0.014(2) 0.001(2)
C30 0.033(2) 0.023(2) 0.040(2) -0.005(2) -0.009(2) 0.0117(19)
C31 0.030(2) 0.0208(19) 0.0172(17) -0.0044(17) -0.0014(16) -0.0015(17)
C32 0.0203(18) 0.0125(17) 0.0133(15) -0.0008(15) -0.0013(14) -0.0019(16)
C33 0.027(2) 0.0185(19) 0.0162(17) -0.0004(16) 0.0060(16) 0.0010(17)
C34 0.043(3) 0.023(2) 0.0101(16) 0.0028(16) 0.0001(17) -0.001(2)
C35 0.034(2) 0.023(2) 0.0174(18) 0.0002(17) -0.0093(17) 0.0072(19)
C36 0.023(2) 0.020(2) 0.0171(17) -0.0030(17) -0.0039(15) 0.0054(17)
C37 0.0223(19) 0.0124(18) 0.0128(16) 0.0009(15) -0.0002(14) -0.0019(15)
C38 0.0167(18) 0.027(2) 0.027(2) 0.0068(19) -0.0013(16) -0.0056(18)
C39 0.0176(18) 0.0154(18) 0.0157(17) -0.0003(16) 0.0006(14) 0.0037(15)
C40 0.025(2) 0.0150(18) 0.0255(19) -0.0012(16) -0.0045(17) 0.0018(17)
C41 0.032(2) 0.021(2) 0.0186(18) -0.0044(17) 0.0021(17) 0.0088(17)
C42 0.022(2) 0.018(2) 0.026(2) 0.0030(18) 0.0016(17) 0.0059(16)
C43 0.0146(18) 0.0207(19) 0.0171(17) 0.0053(16) 0.0003(15) 0.0026(16)
C44 0.0184(19) 0.0217(19) 0.0172(17) 0.0057(17) -0.0009(15) -0.0035(16)
C45 0.028(2) 0.023(2) 0.028(2) 0.0101(19) 0.0046(17) 0.0025(18)
C46 0.046(3) 0.047(3) 0.029(2) 0.023(2) -0.019(2) -0.020(2)
C47 0.030(2) 0.026(2) 0.029(2) 0.002(2) 0.0106(18) 0.0009(19)
C48 0.0152(18) 0.023(2) 0.0129(17) 0.0033(17) 0.0004(13) 0.0017(16)
C49 0.0136(18) 0.035(2) 0.0186(17) 0.0013(19) -0.0009(14) 0.0020(18)
C50 0.026(2) 0.070(4) 0.050(3) -0.021(3) -0.013(2) 0.025(3)
C51 0.028(3) 0.064(3) 0.052(3) 0.020(3) -0.012(2) -0.018(3)
C52 0.024(2) 0.047(3) 0.0182(18) 0.003(2) -0.0051(16) 0.008(2)
Co1 0.0139(2) 0.0112(2) 0.0114(2) 0.00006(19) 0.00059(18) -0.00043(19)
Co2 0.0145(2) 0.0134(2) 0.0110(2) 0.0014(2) -0.00008(18) 0.0016(2)
O1 0.0174(13) 0.0202(14) 0.0221(13) 0.0064(12) 0.0033(11) -0.0022(11)
O2 0.0174(13) 0.0165(12) 0.0190(12) 0.0030(11) 0.0009(11) -0.0011(11)
O3 0.0183(13) 0.0181(12) 0.0148(11) -0.0007(11) 0.0028(10) 0.0002(11)
O4 0.0215(14) 0.0199(13) 0.0186(13) -0.0040(12) 0.0010(11) 0.0005(11)
O5 0.0271(15) 0.0192(13) 0.0153(12) 0.0016(11) 0.0003(11) 0.0006(12)
O6 0.0249(14) 0.0169(13) 0.0127(11) 0.0023(10) 0.0025(10) 0.0027(11)
O7 0.0193(13) 0.0202(14) 0.0177(13) 0.0009(12) -0.0036(11) 0.0034(12)
O8 0.0212(14) 0.0205(14) 0.0194(13) -0.0014(12) -0.0048(11) 0.0025(12)
P1 0.0164(4) 0.0142(5) 0.0101(4) -0.0004(4) 0.0000(4) -0.0013(4)
P2 0.0161(5) 0.0120(4) 0.0163(4) -0.0021(4) -0.0023(4) 0.0014(4)
P3 0.0132(4) 0.0151(5) 0.0128(4) -0.0004(4) 0.0009(3) 0.0011(4)
P4 0.0128(4) 0.0141(5) 0.0118(4) 0.0018(4) 0.0011(3) 0.0003(4)

loop_
_atom_type_symbol
_atom_type_description
_atom_type_scat_dispersion_real
_atom_type_scat_dispersion_imag
_atom_type_scat_source
C C 0.0033 0.0016 'International Tables Vol C Tables 4.2.6.8 and 6.1.1.4'
H H 0.0000 0.0000 'International Tables Vol C Tables 4.2.6.8 and 6.1.1.4'
Co Co 0.3494 0.9721 'International Tables Vol C Tables 4.2.6.8 and 6.1.1.4'
O O 0.0106 0.0060 'International Tables Vol C Tables 4.2.6.8 and 6.1.1.4'
P P 0.1023 0.0942 'International Tables Vol C Tables 4.2.6.8 and 6.1.1.4'

loop_
_geom_angle_atom_site_label_1
_geom_angle_atom_site_label_2
_geom_angle_atom_site_label_3
_geom_angle
_geom_angle_site_symmetry_1
_geom_angle_site_symmetry_3
_geom_angle_publ_flag
P1 C1 H1A 109.5 . . ?
P1 C1 H1B 109.5 . . ?
H1A C1 H1B 109.5 . . ?
P1 C1 H1C 109.5 . . ?
H1A C1 H1C 109.5 . . ?
H1B C1 H1C 109.5 . . ?
C5 C2 C3 109.5(3) . . ?
C5 C2 C4 109.5(3) . . ?
C3 C2 C4 108.7(3) . . ?
C5 C2 P1 108.6(3) . . ?
C3 C2 P1 114.0(3) . . ?
C4 C2 P1 106.4(3) . . ?
C2 C3 H3A 109.5 . . ?
C2 C3 H3B 109.5 . . ?
H3A C3 H3B 109.5 . . ?
C2 C3 H3C 109.5 . . ?
H3A C3 H3C 109.5 . . ?
H3B C3 H3C 109.5 . . ?
C2 C4 H4A 109.5 . . ?
C2 C4 H4B 109.5 . . ?
H4A C4 H4B 109.5 . . ?
C2 C4 H4C 109.5 . . ?
H4A C4 H4C 109.5 . . ?
H4B C4 H4C 109.5 . . ?
C2 C5 H5A 109.5 . . ?
C2 C5 H5B 109.5 . . ?
H5A C5 H5B 109.5 . . ?
C2 C5 H5C 109.5 . . ?
H5A C5 H5C 109.5 . . ?
H5B C5 H5C 109.5 . . ?
C11 C6 C7 120.1(3) . . ?
C11 C6 P1 116.0(3) . . ?
C7 C6 P1 123.6(3) . . ?
C8 C7 C6 119.9(4) . . ?
C8 C7 H7 120.1 . . ?
C6 C7 H7 120.1 . . ?
C9 C8 C7 120.1(4) . . ?
C9 C8 H8 119.9 . . ?
C7 C8 H8 119.9 . . ?
C8 C9 C10 120.2(3) . . ?
C8 C9 H9 119.9 . . ?
C10 C9 H9 119.9 . . ?
C9 C10 C11 120.4(4) . . ?
C9 C10 H10 119.8 . . ?
C11 C10 H10 119.8 . . ?
C6 C11 C10 119.2(3) . . ?
C6 C11 P2 115.2(3) . . ?
C10 C11 P2 125.6(3) . . ?
P2 C12 H12A 109.5 . . ?
P2 C12 H12B 109.5 . . ?
H12A C12 H12B 109.5 . . ?
P2 C12 H12C 109.5 . . ?
H12A C12 H12C 109.5 . . ?
H12B C12 H12C 109.5 . . ?
C15 C13 C16 108.9(3) . . ?
C15 C13 C14 109.3(3) . . ?
C16 C13 C14 109.3(3) . . ?
C15 C13 P2 108.1(3) . . ?
C16 C13 P2 107.7(3) . . ?
C14 C13 P2 113.4(3) . . ?
C13 C14 H14A 109.5 . . ?
C13 C14 H14B 109.5 . . ?
H14A C14 H14B 109.5 . . ?
C13 C14 H14C 109.5 . . ?
H14A C14 H14C 109.5 . . ?
H14B C14 H14C 109.5 . . ?
C13 C15 H15A 109.5 . . ?
C13 C15 H15B 109.5 . . ?
H15A C15 H15B 109.5 . . ?
C13 C15 H15C 109.5 . . ?
H15A C15 H15C 109.5 . . ?
H15B C15 H15C 109.5 . . ?
C13 C16 H16A 109.5 . . ?
C13 C16 H16B 109.5 . . ?
H16A C16 H16B 109.5 . . ?
C13 C16 H16C 109.5 . . ?
H16A C16 H16C 109.5 . . ?
H16B C16 H16C 109.5 . . ?
O1 C17 O2 120.2(3) . . ?
O1 C17 C18 121.3(3) . . ?
O2 C17 C18 118.5(3) . . ?
O1 C17 Co1 65.96(18) . . ?
O2 C17 Co1 54.24(16) . . ?
C18 C17 Co1 172.7(2) . . ?
C19 C18 C17 111.4(3) . . ?
C19 C18 C21 109.7(3) . . ?
C17 C18 C21 109.2(3) . . ?
C19 C18 C20 109.1(3) . . ?
C17 C18 C20 107.6(3) . . ?
C21 C18 C20 109.8(3) . . ?
C18 C19 H19A 109.5 . . ?
C18 C19 H19B 109.5 . . ?
H19A C19 H19B 109.5 . . ?
C18 C19 H19C 109.5 . . ?
H19A C19 H19C 109.5 . . ?
H19B C19 H19C 109.5 . . ?
C18 C20 H20A 109.5 . . ?
C18 C20 H20B 109.5 . . ?
H20A C20 H20B 109.5 . . ?
C18 C20 H20C 109.5 . . ?
H20A C20 H20C 109.5 . . ?
H20B C20 H20C 109.5 . . ?
C18 C21 H21A 109.5 . . ?
C18 C21 H21B 109.5 . . ?
H21A C21 H21B 109.5 . . ?
C18 C21 H21C 109.5 . . ?
H21A C21 H21C 109.5 . . ?
H21B C21 H21C 109.5 . . ?
O4 C22 O3 120.3(3) . . ?
O4 C22 C23 120.6(3) . . ?
O3 C22 C23 119.0(3) . . ?
O4 C22 Co1 66.12(19) . . ?
O3 C22 Co1 54.44(17) . . ?
C23 C22 Co1 172.5(3) . . ?
C25 C23 C24 110.9(3) . . ?
C25 C23 C22 110.8(3) . . ?
C24 C23 C22 109.1(3) . . ?
C25 C23 C26 109.2(4) . . ?
C24 C23 C26 109.8(3) . . ?
C22 C23 C26 107.1(3) . . ?
C23 C24 H24A 109.5 . . ?
C23 C24 H24B 109.5 . . ?
H24A C24 H24B 109.5 . . ?
C23 C24 H24C 109.5 . . ?
H24A C24 H24C 109.5 . . ?
H24B C24 H24C 109.5 . . ?
C23 C25 H25A 109.5 . . ?
C23 C25 H25B 109.5 . . ?
H25A C25 H25B 109.5 . . ?
C23 C25 H25C 109.5 . . ?
H25A C25 H25C 109.5 . . ?
H25B C25 H25C 109.5 . . ?
C23 C26 H26A 109.5 . . ?
C23 C26 H26B 109.5 . . ?
H26A C26 H26B 109.5 . . ?
C23 C26 H26C 109.5 . . ?
H26A C26 H26C 109.5 . . ?
H26B C26 H26C 109.5 . . ?
P3 C27 H27A 109.5 . . ?
P3 C27 H27B 109.5 . . ?
H27A C27 H27B 109.5 . . ?
P3 C27 H27C 109.5 . . ?
H27A C27 H27C 109.5 . . ?
H27B C27 H27C 109.5 . . ?
C29 C28 C30 110.0(3) . . ?
C29 C28 C31 109.5(3) . . ?
C30 C28 C31 109.3(3) . . ?
C29 C28 P3 112.2(3) . . ?
C30 C28 P3 107.6(3) . . ?
C31 C28 P3 108.1(2) . . ?
C28 C29 H29A 109.5 . . ?
C28 C29 H29B 109.5 . . ?
H29A C29 H29B 109.5 . . ?
C28 C29 H29C 109.5 . . ?
H29A C29 H29C 109.5 . . ?
H29B C29 H29C 109.5 . . ?
C28 C30 H30A 109.5 . . ?
C28 C30 H30B 109.5 . . ?
H30A C30 H30B 109.5 . . ?
C28 C30 H30C 109.5 . . ?
H30A C30 H30C 109.5 . . ?
H30B C30 H30C 109.5 . . ?
C28 C31 H31A 109.5 . . ?
C28 C31 H31B 109.5 . . ?
H31A C31 H31B 109.5 . . ?
C28 C31 H31C 109.5 . . ?
H31A C31 H31C 109.5 . . ?
H31B C31 H31C 109.5 . . ?
C37 C32 C33 119.6(3) . . ?
C37 C32 P3 115.0(2) . . ?
C33 C32 P3 125.2(3) . . ?
C34 C33 C32 119.7(4) . . ?
C34 C33 H33 120.1 . . ?
C32 C33 H33 120.1 . . ?
C35 C34 C33 120.6(3) . . ?
C35 C34 H34 119.7 . . ?
C33 C34 H34 119.7 . . ?
C34 C35 C36 119.7(4) . . ?
C34 C35 H35 120.2 . . ?
C36 C35 H35 120.2 . . ?
C35 C36 C37 120.4(4) . . ?
C35 C36 H36 119.8 . . ?
C37 C36 H36 119.8 . . ?
C36 C37 C32 119.7(3) . . ?
C36 C37 P4 125.3(3) . . ?
C32 C37 P4 115.0(3) . . ?
P4 C38 H38A 109.5 . . ?
P4 C38 H38B 109.5 . . ?
H38A C38 H38B 109.5 . . ?
P4 C38 H38C 109.5 . . ?
H38A C38 H38C 109.5 . . ?
H38B C38 H38C 109.5 . . ?
C40 C39 C42 110.5(3) . . ?
C40 C39 C41 109.9(3) . . ?
C42 C39 C41 108.9(3) . . ?
C40 C39 P4 107.4(2) . . ?
C42 C39 P4 113.2(3) . . ?
C41 C39 P4 106.9(2) . . ?
C39 C40 H40A 109.5 . . ?
C39 C40 H40B 109.5 . . ?
H40A C40 H40B 109.5 . . ?
C39 C40 H40C 109.5 . . ?
H40A C40 H40C 109.5 . . ?
H40B C40 H40C 109.5 . . ?
C39 C41 H41A 109.5 . . ?
C39 C41 H41B 109.5 . . ?
H41A C41 H41B 109.5 . . ?
C39 C41 H41C 109.5 . . ?
H41A C41 H41C 109.5 . . ?
H41B C41 H41C 109.5 . . ?
C39 C42 H42A 109.5 . . ?
C39 C42 H42B 109.5 . . ?
H42A C42 H42B 109.5 . . ?
C39 C42 H42C 109.5 . . ?
H42A C42 H42C 109.5 . . ?
H42B C42 H42C 109.5 . . ?
O5 C43 O6 119.8(3) . . ?
O5 C43 C44 121.8(3) . . ?
O6 C43 C44 118.3(3) . . ?
O5 C43 Co2 65.99(19) . . ?
O6 C43 Co2 54.66(17) . . ?
C44 C43 Co2 167.4(3) . . ?
C43 C44 C46 108.1(3) . . ?
C43 C44 C45 110.7(3) . . ?
C46 C44 C45 109.8(3) . . ?
C43 C44 C47 107.7(3) . . ?
C46 C44 C47 110.9(3) . . ?
C45 C44 C47 109.6(3) . . ?
C44 C45 H45A 109.5 . . ?
C44 C45 H45B 109.5 . . ?
H45A C45 H45B 109.5 . . ?
C44 C45 H45C 109.5 . . ?
H45A C45 H45C 109.5 . . ?
H45B C45 H45C 109.5 . . ?
C44 C46 H46A 109.5 . . ?
C44 C46 H46B 109.5 . . ?
H46A C46 H46B 109.5 . . ?
C44 C46 H46C 109.5 . . ?
H46A C46 H46C 109.5 . . ?
H46B C46 H46C 109.5 . . ?
C44 C47 H47A 109.5 . . ?
C44 C47 H47B 109.5 . . ?
H47A C47 H47B 109.5 . . ?
C44 C47 H47C 109.5 . . ?
H47A C47 H47C 109.5 . . ?
H47B C47 H47C 109.5 . . ?
O8 C48 O7 120.3(3) . . ?
O8 C48 C49 121.2(3) . . ?
O7 C48 C49 118.5(3) . . ?
O8 C48 Co2 67.25(19) . . ?
O7 C48 Co2 53.22(17) . . ?
C49 C48 Co2 169.7(3) . . ?
C51 C49 C50 111.0(4) . . ?
C51 C49 C52 109.0(4) . . ?
C50 C49 C52 109.4(4) . . ?
C51 C49 C48 109.6(3) . . ?
C50 C49 C48 110.0(3) . . ?
C52 C49 C48 107.7(3) . . ?
C49 C50 H50A 109.5 . . ?
C49 C50 H50B 109.5 . . ?
H50A C50 H50B 109.5 . . ?
C49 C50 H50C 109.5 . . ?
H50A C50 H50C 109.5 . . ?
H50B C50 H50C 109.5 . . ?
C49 C51 H51A 109.5 . . ?
C49 C51 H51B 109.5 . . ?
H51A C51 H51B 109.5 . . ?
C49 C51 H51C 109.5 . . ?
H51A C51 H51C 109.5 . . ?
H51B C51 H51C 109.5 . . ?
C49 C52 H52A 109.5 . . ?
C49 C52 H52B 109.5 . . ?
H52A C52 H52B 109.5 . . ?
C49 C52 H52C 109.5 . . ?
H52A C52 H52C 109.5 . . ?
H52B C52 H52C 109.5 . . ?
O3 Co1 O2 89.00(10) . . ?
O3 Co1 P1 93.39(7) . . ?
O2 Co1 P1 168.30(8) . . ?
O3 Co1 P2 168.58(8) . . ?
O2 Co1 P2 92.90(7) . . ?
P1 Co1 P2 87.02(4) . . ?
O3 Co1 O4 61.53(9) . . ?
O2 Co1 O4 93.91(10) . . ?
P1 Co1 O4 97.30(7) . . ?
P2 Co1 O4 107.09(7) . . ?
O3 Co1 O1 90.65(10) . . ?
O2 Co1 O1 61.29(10) . . ?
P1 Co1 O1 107.19(7) . . ?
P2 Co1 O1 100.14(7) . . ?
O4 Co1 O1 144.10(9) . . ?
O3 Co1 C22 30.95(11) . . ?
O2 Co1 C22 90.10(10) . . ?
P1 Co1 C22 97.84(8) . . ?
P2 Co1 C22 137.71(9) . . ?
O4 Co1 C22 30.66(10) . . ?
O1 Co1 C22 117.93(11) . . ?
O3 Co1 C17 89.11(10) . . ?
O2 Co1 C17 30.82(11) . . ?
P1 Co1 C17 137.67(9) . . ?
P2 Co1 C17 98.28(9) . . ?
O4 Co1 C17 120.46(10) . . ?
O1 Co1 C17 30.48(10) . . ?
C22 Co1 C17 105.33(12) . . ?
O7 Co2 O6 86.80(10) . . ?
O7 Co2 P3 92.35(8) . . ?
O6 Co2 P3 171.11(8) . . ?
O7 Co2 P4 173.19(8) . . ?
O6 Co2 P4 95.18(8) . . ?
P3 Co2 P4 86.69(4) . . ?
O7 Co2 O5 87.50(10) . . ?
O6 Co2 O5 61.54(9) . . ?
P3 Co2 O5 109.59(7) . . ?
P4 Co2 O5 99.19(7) . . ?
O7 Co2 O8 60.88(10) . . ?
O6 Co2 O8 89.59(10) . . ?
P3 Co2 O8 97.73(7) . . ?
P4 Co2 O8 112.55(7) . . ?
O5 Co2 O8 139.11(9) . . ?
O7 Co2 C43 83.57(11) . . ?
O6 Co2 C43 31.41(11) . . ?
P3 Co2 C43 139.71(9) . . ?
P4 Co2 C43 101.51(9) . . ?
O5 Co2 C43 30.42(10) . . ?
O8 Co2 C43 114.46(11) . . ?
O7 Co2 C48 30.77(11) . . ?
O6 Co2 C48 86.47(11) . . ?
P3 Co2 C48 97.32(8) . . ?
P4 Co2 C48 142.72(9) . . ?
O5 Co2 C48 113.92(11) . . ?
O8 Co2 C48 30.18(10) . . ?
C43 Co2 C48 99.00(12) . . ?
C17 O1 Co1 83.6(2) . . ?
C17 O2 Co1 94.9(2) . . ?
C22 O3 Co1 94.6(2) . . ?
C22 O4 Co1 83.2(2) . . ?
C43 O5 Co2 83.6(2) . . ?
C43 O6 Co2 93.9(2) . . ?
C48 O7 Co2 96.0(2) . . ?
C48 O8 Co2 82.6(2) . . ?
C6 P1 C1 105.32(17) . . ?
C6 P1 C2 104.37(17) . . ?
C1 P1 C2 106.27(19) . . ?
C6 P1 Co1 110.67(13) . . ?
C1 P1 Co1 116.88(13) . . ?
C2 P1 Co1 112.37(12) . . ?
C12 P2 C11 105.08(18) . . ?
C12 P2 C13 105.44(19) . . ?
C11 P2 C13 106.19(17) . . ?
C12 P2 Co1 116.38(13) . . ?
C11 P2 Co1 110.27(12) . . ?
C13 P2 Co1 112.73(12) . . ?
C27 P3 C32 105.82(17) . . ?
C27 P3 C28 106.27(18) . . ?
C32 P3 C28 104.74(16) . . ?
C27 P3 Co2 116.73(13) . . ?
C32 P3 Co2 110.95(12) . . ?
C28 P3 Co2 111.50(12) . . ?
C38 P4 C37 105.10(17) . . ?
C38 P4 C39 106.73(18) . . ?
C37 P4 C39 105.12(16) . . ?
C38 P4 Co2 115.46(13) . . ?
C37 P4 Co2 110.76(12) . . ?
C39 P4 Co2 112.87(12) . . ?

loop_
_geom_bond_atom_site_label_1
_geom_bond_atom_site_label_2
_geom_bond_distance
_geom_bond_site_symmetry_2
_geom_bond_publ_flag
C1 P1 1.821(4) . ?
C1 H1A 0.9600 . ?
C1 H1B 0.9600 . ?
C1 H1C 0.9600 . ?
C2 C5 1.523(6) . ?
C2 C3 1.532(5) . ?
C2 C4 1.540(5) . ?
C2 P1 1.868(4) . ?
C3 H3A 0.9600 . ?
C3 H3B 0.9600 . ?
C3 H3C 0.9600 . ?
C4 H4A 0.9600 . ?
C4 H4B 0.9600 . ?
C4 H4C 0.9600 . ?
C5 H5A 0.9600 . ?
C5 H5B 0.9600 . ?
C5 H5C 0.9600 . ?
C6 C11 1.392(5) . ?
C6 C7 1.398(5) . ?
C6 P1 1.819(3) . ?
C7 C8 1.386(5) . ?
C7 H7 0.9300 . ?
C8 C9 1.382(6) . ?
C8 H8 0.9300 . ?
C9 C10 1.386(6) . ?
C9 H9 0.9300 . ?
C10 C11 1.395(5) . ?
C10 H10 0.9300 . ?
C11 P2 1.837(4) . ?
C12 P2 1.816(4) . ?
C12 H12A 0.9600 . ?
C12 H12B 0.9600 . ?
C12 H12C 0.9600 . ?
C13 C15 1.525(5) . ?
C13 C16 1.538(5) . ?
C13 C14 1.537(5) . ?
C13 P2 1.870(4) . ?
C14 H14A 0.9600 . ?
C14 H14B 0.9600 . ?
C14 H14C 0.9600 . ?
C15 H15A 0.9600 . ?
C15 H15B 0.9600 . ?
C15 H15C 0.9600 . ?
C16 H16A 0.9600 . ?
C16 H16B 0.9600 . ?
C16 H16C 0.9600 . ?
C17 O1 1.261(4) . ?
C17 O2 1.271(4) . ?
C17 C18 1.526(5) . ?
C17 Co1 2.471(4) . ?
C18 C19 1.528(5) . ?
C18 C21 1.530(5) . ?
C18 C20 1.535(5) . ?
C19 H19A 0.9600 . ?
C19 H19B 0.9600 . ?
C19 H19C 0.9600 . ?
C20 H20A 0.9600 . ?
C20 H20B 0.9600 . ?
C20 H20C 0.9600 . ?
C21 H21A 0.9600 . ?
C21 H21B 0.9600 . ?
C21 H21C 0.9600 . ?
C22 O4 1.264(4) . ?
C22 O3 1.270(4) . ?
C22 C23 1.535(5) . ?
C22 Co1 2.462(4) . ?
C23 C25 1.521(5) . ?
C23 C24 1.521(5) . ?
C23 C26 1.534(5) . ?
C24 H24A 0.9600 . ?
C24 H24B 0.9600 . ?
C24 H24C 0.9600 . ?
C25 H25A 0.9600 . ?
C25 H25B 0.9600 . ?
C25 H25C 0.9600 . ?
C26 H26A 0.9600 . ?
C26 H26B 0.9600 . ?
C26 H26C 0.9600 . ?
C27 P3 1.822(4) . ?
C27 H27A 0.9600 . ?
C27 H27B 0.9600 . ?
C27 H27C 0.9600 . ?
C28 C29 1.530(5) . ?
C28 C30 1.530(5) . ?
C28 C31 1.535(5) . ?
C28 P3 1.868(4) . ?
C29 H29A 0.9600 . ?
C29 H29B 0.9600 . ?
C29 H29C 0.9600 . ?
C30 H30A 0.9600 . ?
C30 H30B 0.9600 . ?
C30 H30C 0.9600 . ?
C31 H31A 0.9600 . ?
C31 H31B 0.9600 . ?
C31 H31C 0.9600 . ?
C32 C37 1.396(5) . ?
C32 C33 1.401(5) . ?
C32 P3 1.824(3) . ?
C33 C34 1.390(5) . ?
C33 H33 0.9300 . ?
C34 C35 1.388(6) . ?
C34 H34 0.9300 . ?
C35 C36 1.386(5) . ?
C35 H35 0.9300 . ?
C36 C37 1.397(5) . ?
C36 H36 0.9300 . ?
C37 P4 1.834(3) . ?
C38 P4 1.819(4) . ?
C38 H38A 0.9600 . ?
C38 H38B 0.9600 . ?
C38 H38C 0.9600 . ?
C39 C40 1.529(5) . ?
C39 C42 1.531(5) . ?
C39 C41 1.537(5) . ?
C39 P4 1.878(4) . ?
C40 H40A 0.9600 . ?
C40 H40B 0.9600 . ?
C40 H40C 0.9600 . ?
C41 H41A 0.9600 . ?
C41 H41B 0.9600 . ?
C41 H41C 0.9600 . ?
C42 H42A 0.9600 . ?
C42 H42B 0.9600 . ?
C42 H42C 0.9600 . ?
C43 O5 1.251(4) . ?
C43 O6 1.282(4) . ?
C43 C44 1.520(5) . ?
C43 Co2 2.454(4) . ?
C44 C46 1.526(5) . ?
C44 C45 1.525(5) . ?
C44 C47 1.533(5) . ?
C45 H45A 0.9600 . ?
C45 H45B 0.9600 . ?
C45 H45C 0.9600 . ?
C46 H46A 0.9600 . ?
C46 H46B 0.9600 . ?
C46 H46C 0.9600 . ?
C47 H47A 0.9600 . ?
C47 H47B 0.9600 . ?
C47 H47C 0.9600 . ?
C48 O8 1.255(4) . ?
C48 O7 1.274(4) . ?
C48 C49 1.529(5) . ?
C48 Co2 2.476(4) . ?
C49 C51 1.508(6) . ?
C49 C50 1.520(6) . ?
C49 C52 1.529(5) . ?
C50 H50A 0.9600 . ?
C50 H50B 0.9600 . ?
C50 H50C 0.9600 . ?
C51 H51A 0.9600 . ?
C51 H51B 0.9600 . ?
C51 H51C 0.9600 . ?
C52 H52A 0.9600 . ?
C52 H52B 0.9600 . ?
C52 H52C 0.9600 . ?
Co1 O3 2.009(2) . ?
Co1 O2 2.013(2) . ?
Co1 P1 2.1617(10) . ?
Co1 P2 2.1730(10) . ?
Co1 O4 2.267(3) . ?
Co1 O1 2.271(3) . ?
Co2 O7 1.994(2) . ?
Co2 O6 2.007(2) . ?
Co2 P3 2.1568(10) . ?
Co2 P4 2.1647(10) . ?
Co2 O5 2.256(3) . ?
Co2 O8 2.303(3) . ?

loop_
_geom_torsion_atom_site_label_1
_geom_torsion_atom_site_label_2
_geom_torsion_atom_site_label_3
_geom_torsion_atom_site_label_4
_geom_torsion
_geom_torsion_site_symmetry_1
_geom_torsion_site_symmetry_2
_geom_torsion_site_symmetry_3
_geom_torsion_site_symmetry_4
_geom_torsion_publ_flag
C11 C6 C7 C8 -2.3(5) . . . . ?
P1 C6 C7 C8 171.1(3) . . . . ?
C6 C7 C8 C9 -0.2(6) . . . . ?
C7 C8 C9 C10 2.2(6) . . . . ?
C8 C9 C10 C11 -1.7(6) . . . . ?
C7 C6 C11 C10 2.9(5) . . . . ?
P1 C6 C11 C10 -171.1(3) . . . . ?
C7 C6 C11 P2 -175.8(3) . . . . ?
P1 C6 C11 P2 10.3(4) . . . . ?
C9 C10 C11 C6 -0.9(6) . . . . ?
C9 C10 C11 P2 177.6(3) . . . . ?
O1 C17 C18 C19 12.0(5) . . . . ?
O2 C17 C18 C19 -170.5(3) . . . . ?
O1 C17 C18 C21 133.3(3) . . . . ?
O2 C17 C18 C21 -49.2(4) . . . . ?
O1 C17 C18 C20 -107.6(4) . . . . ?
O2 C17 C18 C20 69.9(4) . . . . ?
O4 C22 C23 C25 18.4(5) . . . . ?
O3 C22 C23 C25 -163.1(3) . . . . ?
O4 C22 C23 C24 140.7(3) . . . . ?
O3 C22 C23 C24 -40.8(4) . . . . ?
O4 C22 C23 C26 -100.6(4) . . . . ?
O3 C22 C23 C26 77.9(4) . . . . ?
C37 C32 C33 C34 -2.8(5) . . . . ?
P3 C32 C33 C34 171.4(3) . . . . ?
C32 C33 C34 C35 -1.6(6) . . . . ?
C33 C34 C35 C36 3.5(6) . . . . ?
C34 C35 C36 C37 -0.8(6) . . . . ?
C35 C36 C37 C32 -3.7(6) . . . . ?
C35 C36 C37 P4 173.8(3) . . . . ?
C33 C32 C37 C36 5.5(5) . . . . ?
P3 C32 C37 C36 -169.4(3) . . . . ?
C33 C32 C37 P4 -172.3(3) . . . . ?
P3 C32 C37 P4 12.9(4) . . . . ?
O5 C43 C44 C46 125.1(4) . . . . ?
O6 C43 C44 C46 -53.5(5) . . . . ?
Co2 C43 C44 C46 -0.3(14) . . . . ?
O5 C43 C44 C45 4.8(5) . . . . ?
O6 C43 C44 C45 -173.8(3) . . . . ?
Co2 C43 C44 C45 -120.7(11) . . . . ?
O5 C43 C44 C47 -115.0(4) . . . . ?
O6 C43 C44 C47 66.4(4) . . . . ?
Co2 C43 C44 C47 119.6(11) . . . . ?
O8 C48 C49 C51 -34.5(5) . . . . ?
O7 C48 C49 C51 147.6(4) . . . . ?
Co2 C48 C49 C51 -177.7(13) . . . . ?
O8 C48 C49 C50 -156.8(4) . . . . ?
O7 C48 C49 C50 25.3(5) . . . . ?
Co2 C48 C49 C50 60.0(15) . . . . ?
O8 C48 C49 C52 84.0(4) . . . . ?
O7 C48 C49 C52 -93.9(4) . . . . ?
Co2 C48 C49 C52 -59.2(15) . . . . ?
O2 C17 O1 Co1 2.2(3) . . . . ?
C18 C17 O1 Co1 179.7(3) . . . . ?
O1 C17 O2 Co1 -2.5(4) . . . . ?
C18 C17 O2 Co1 180.0(3) . . . . ?
O4 C22 O3 Co1 -5.7(3) . . . . ?
C23 C22 O3 Co1 175.8(3) . . . . ?
O3 C22 O4 Co1 5.1(3) . . . . ?
C23 C22 O4 Co1 -176.4(3) . . . . ?
O6 C43 O5 Co2 9.8(3) . . . . ?
C44 C43 O5 Co2 -168.7(3) . . . . ?
O5 C43 O6 Co2 -11.0(4) . . . . ?
C44 C43 O6 Co2 167.6(3) . . . . ?
O8 C48 O7 Co2 -5.3(4) . . . . ?
C49 C48 O7 Co2 172.7(3) . . . . ?
O7 C48 O8 Co2 4.6(3) . . . . ?
C49 C48 O8 Co2 -173.3(3) . . . . ?
C11 C6 P1 C1 -137.6(3) . . . . ?
C7 C6 P1 C1 48.8(4) . . . . ?
C11 C6 P1 C2 110.7(3) . . . . ?
C7 C6 P1 C2 -62.9(3) . . . . ?
C11 C6 P1 Co1 -10.4(3) . . . . ?
C7 C6 P1 Co1 176.0(3) . . . . ?
C5 C2 P1 C6 -57.0(3) . . . . ?
C3 C2 P1 C6 65.3(3) . . . . ?
C4 C2 P1 C6 -174.9(3) . . . . ?
C5 C2 P1 C1 -168.1(2) . . . . ?
C3 C2 P1 C1 -45.7(3) . . . . ?
C4 C2 P1 C1 74.1(3) . . . . ?
C5 C2 P1 Co1 62.9(3) . . . . ?
C3 C2 P1 Co1 -174.7(3) . . . . ?
C4 C2 P1 Co1 -54.9(3) . . . . ?
C6 C11 P2 C12 -132.1(3) . . . . ?
C10 C11 P2 C12 49.3(4) . . . . ?
C6 C11 P2 C13 116.4(3) . . . . ?
C10 C11 P2 C13 -62.1(4) . . . . ?
C6 C11 P2 Co1 -6.0(3) . . . . ?
C10 C11 P2 Co1 175.5(3) . . . . ?
C15 C13 P2 C12 80.1(3) . . . . ?
C16 C13 P2 C12 -162.4(3) . . . . ?
C14 C13 P2 C12 -41.3(3) . . . . ?
C15 C13 P2 C11 -168.7(3) . . . . ?
C16 C13 P2 C11 -51.2(3) . . . . ?
C14 C13 P2 C11 69.8(3) . . . . ?
C15 C13 P2 Co1 -47.9(3) . . . . ?
C16 C13 P2 Co1 69.6(3) . . . . ?
C14 C13 P2 Co1 -169.3(3) . . . . ?
C37 C32 P3 C27 -141.5(3) . . . . ?
C33 C32 P3 C27 44.0(4) . . . . ?
C37 C32 P3 C28 106.4(3) . . . . ?
C33 C32 P3 C28 -68.1(3) . . . . ?
C37 C32 P3 Co2 -14.0(3) . . . . ?
C33 C32 P3 Co2 171.5(3) . . . . ?
C29 C28 P3 C27 -52.0(3) . . . . ?
C30 C28 P3 C27 69.3(3) . . . . ?
C31 C28 P3 C27 -172.8(2) . . . . ?
C29 C28 P3 C32 59.8(3) . . . . ?
C30 C28 P3 C32 -179.0(3) . . . . ?
C31 C28 P3 C32 -61.0(3) . . . . ?
C29 C28 P3 Co2 179.8(3) . . . . ?
C30 C28 P3 Co2 -58.9(3) . . . . ?
C31 C28 P3 Co2 59.0(3) . . . . ?
C36 C37 P4 C38 50.4(4) . . . . ?
C32 C37 P4 C38 -132.0(3) . . . . ?
C36 C37 P4 C39 -62.0(4) . . . . ?
C32 C37 P4 C39 115.6(3) . . . . ?
C36 C37 P4 Co2 175.8(3) . . . . ?
C32 C37 P4 Co2 -6.6(3) . . . . ?
C40 C39 P4 C38 -170.0(2) . . . . ?
C42 C39 P4 C38 -47.8(3) . . . . ?
C41 C39 P4 C38 72.1(3) . . . . ?
C40 C39 P4 C37 -58.8(3) . . . . ?
C42 C39 P4 C37 63.5(3) . . . . ?
C41 C39 P4 C37 -176.6(3) . . . . ?
C40 C39 P4 Co2 62.1(2) . . . . ?
C42 C39 P4 Co2 -175.7(2) . . . . ?
C41 C39 P4 Co2 -55.8(3) . . . . ?

loop_
_publcif_info_tables.block_id
_publcif_info_tables.reference_item
{cb274942-df0d-4ff3-91ac-b91d6a49b4a3} '_publcif_info_datablock.publ_exptl'

loop_
_publcif_info_cif.paper_type
EX

loop_
_publcif_info_datablock.id
_publcif_info_datablock.publ_exptl
_publcif_info_datablock.publ_geom
_publcif_info_datablock.structure
{cb274942-df0d-4ff3-91ac-b91d6a49b4a3} y y y

loop_
_publcif_info_exptl_table_extra_item
sin_theta_over_lambda_max

loop_
_publcif_info_exptl_table_header_item
?
